data_2243992
loop_
_publ_author_name
'Konovalova, Irina S.'
'Shishkina, Svitlana V.'
'Kobzev, Dmytro'
'Semenova, Olha'
'Tatarets, Anatoliy'

_publ_section_title
;
 Crystal structures and Hirshfeld analysis of 4,6-dibromoindolenine and
 its quaternized salt
;
_journal_coeditor_code ZN2011
_journal_issue 12
_journal_name_full 'Acta Crystallographica Section E'
_journal_page_first 1203
_journal_page_last 1207
_journal_paper_doi 10.1107/S2056989021011385
_journal_volume 77
_journal_year 2021
_chemical_absolute_configuration syn
_chemical_formula_iupac 'C11 H11 Br2 N'
_chemical_formula_moiety 'C11 H11 Br2 N'
_chemical_formula_sum 'C11 H11 Br2 N'
_chemical_formula_weight 317.03
_chemical_name_systematic
;
4,6-Dibromo-2,3,3-trimethyl-3<i>H</i>-indole
;
_space_group_crystal_system orthorhombic
_space_group_IT_number 19
_space_group_name_Hall 'P 2ac 2ab'
_space_group_name_H-M_alt 'P 21 21 21'
_atom_sites_solution_hydrogens geom
_atom_sites_solution_primary dual
_audit_creation_method
;
Olex2 1.5
(compiled 2021.07.19 svn.r715e62df for OlexSys, GUI svn.r6383)
;
_cell_angle_alpha 90
_cell_angle_beta 90
_cell_angle_gamma 90
_cell_formula_units_Z 4
_cell_length_a 8.7761(5)
_cell_length_b 11.3876(7)
_cell_length_c 11.8654(4)
_cell_measurement_reflns_used 2796
_cell_measurement_temperature 293(2)
_cell_measurement_theta_max 24.8590
_cell_measurement_theta_min 3.6160
_cell_volume 1185.81(11)
_computing_cell_refinement 'CrysAlisPro (Rigaku OD, 2018)'
_computing_data_collection 'CrysAlisPro (Rigaku OD, 2018)'
_computing_data_reduction 'CrysAlisPro (Rigaku OD, 2018)'
_computing_molecular_graphics '<i>OLEX2</i> (Dolomanov et al., 2009)'
_computing_publication_material '<i>OLEX2</i> (Dolomanov et al., 2009)'
_computing_structure_refinement '<i>SHELXL2016/6</i> (Sheldrick, 2015a)'
_computing_structure_solution '<i>SHELXT2014/5</i> (Sheldrick, 2015b)'
_diffrn_ambient_temperature 293(2)
_diffrn_detector 'CCD plate'
_diffrn_detector_area_resol_mean 16.1827
_diffrn_measured_fraction_theta_full 0.998
_diffrn_measured_fraction_theta_max 0.998
_diffrn_measurement_device 'four-circle diffractometer'
_diffrn_measurement_device_type 'Xcalibur, Sapphire3'
_diffrn_measurement_method '\w scans'
_diffrn_radiation_monochromator graphite
_diffrn_radiation_probe x-ray
_diffrn_radiation_type 'Mo K\a'
_diffrn_radiation_wavelength 0.71073
_diffrn_reflns_av_R_equivalents 0.0809
_diffrn_reflns_av_unetI/netI 0.0565
_diffrn_reflns_limit_h_max 10
_diffrn_reflns_limit_h_min -10
_diffrn_reflns_limit_k_max 13
_diffrn_reflns_limit_k_min -13
_diffrn_reflns_limit_l_max 14
_diffrn_reflns_limit_l_min -14
_diffrn_reflns_number 8516
_diffrn_reflns_theta_full 24.997
_diffrn_reflns_theta_max 24.997
_diffrn_reflns_theta_min 2.930
_diffrn_source 'fine-focus sealed X-ray tube'
_exptl_absorpt_coefficient_mu 6.798
_exptl_absorpt_correction_T_max 1.00000
_exptl_absorpt_correction_T_min 0.68169
_exptl_absorpt_correction_type multi-scan
_exptl_absorpt_process_details
;
(CrysAlisPro; Rigaku OD, 2018)
;
_exptl_crystal_colour red
_exptl_crystal_density_diffrn 1.776
_exptl_crystal_description prism
_exptl_crystal_F_000 616
_exptl_crystal_size_max 0.4
_exptl_crystal_size_mid 0.3
_exptl_crystal_size_min 0.3
_refine_diff_density_max 0.435
_refine_diff_density_min -0.545
_refine_ls_abs_structure_details
;
 Flack <i>x</i> determined using 613 quotients
[(<i>I</i>^+^)-(<i>I</i>^-^)]/[(<i>I</i>^+^)+(<i>I</i>^-^)]
 (Parsons et al., 2013)
;
_refine_ls_abs_structure_Flack 0.05(2)
_refine_ls_extinction_method none
_refine_ls_goodness_of_fit_ref 1.072
_refine_ls_hydrogen_treatment constr
_refine_ls_matrix_type full
_refine_ls_number_parameters 130
_refine_ls_number_reflns 2086
_refine_ls_number_restraints 0
_refine_ls_restrained_S_all 1.072
_refine_ls_R_factor_all 0.0562
_refine_ls_R_factor_gt 0.0469
_refine_ls_shift/su_max 0.000
_refine_ls_shift/su_mean 0.000
_refine_ls_structure_factor_coef Fsqd
_refine_ls_weighting_details 'w=1/[\s^2^(Fo^2^)+(0.0554P)^2^+0.2950P] where P=(Fo^2^+2Fc^2^)/3'
_refine_ls_weighting_scheme calc
_refine_ls_wR_factor_gt 0.1103
_refine_ls_wR_factor_ref 0.1207
_reflns_number_gt 1789
_reflns_number_total 2086
_reflns_threshold_expression 'I > 2\s(I)'
_cod_data_source_file zn2011sup1.cif
_cod_data_source_block 1
_cod_database_code 2243992
_shelx_space_group_comment
;
The symmetry employed for this shelxl refinement is uniquely defined
by the following loop, which should always be used as a source of
symmetry information in preference to the above space-group names.
They are only intended as comments.
;
_shelx_estimated_absorpt_t_min 0.172
_shelx_estimated_absorpt_t_max 0.235

loop_
_space_group_symop_operation_xyz
'x, y, z'
'-x+1/2, -y, z+1/2'
'-x, y+1/2, -z+1/2'
'x+1/2, -y+1/2, -z'

loop_
_atom_site_type_symbol
_atom_site_label
_atom_site_fract_x
_atom_site_fract_y
_atom_site_fract_z
_atom_site_U_iso_or_equiv
_atom_site_adp_type
_atom_site_calc_flag
_atom_site_occupancy
_atom_site_disorder_assembly
_atom_site_disorder_group
Br Br1 0.24163(11) 0.35819(9) 0.83683(7) 0.0630(4) Uani d 1 . .
Br Br2 0.73559(14) 0.21032(9) 0.56768(8) 0.0769(4) Uani d 1 . .
N N1 0.5082(8) 0.6304(7) 0.5315(6) 0.0518(18) Uani d 1 . .
C C1 0.4908(9) 0.5231(8) 0.5910(6) 0.0432(19) Uani d 1 . .
C C2 0.3837(10) 0.5003(7) 0.6734(6) 0.047(2) Uani d 1 . .
H H2 0.312700 0.556729 0.694752 0.056 Uiso calc 1 . .
C C3 0.3861(9) 0.3912(8) 0.7227(6) 0.046(2) Uani d 1 . .
C C4 0.4903(9) 0.3063(8) 0.6936(7) 0.052(2) Uani d 1 . .
H H4 0.489872 0.233692 0.729463 0.062 Uiso calc 1 . .
C C5 0.5979(10) 0.3311(8) 0.6085(7) 0.049(2) Uani d 1 . .
C C6 0.5999(9) 0.4389(8) 0.5579(6) 0.046(2) Uani d 1 . .
C C7 0.6962(9) 0.4972(8) 0.4670(6) 0.050(2) Uani d 1 . .
C C8 0.6202(9) 0.6146(8) 0.4635(7) 0.051(2) Uani d 1 . .
C C9 0.6811(15) 0.4323(11) 0.3518(7) 0.077(3) Uani d 1 . .
H H9A 0.719284 0.353684 0.359071 0.116 Uiso calc 1 . .
H H9B 0.738795 0.473434 0.295515 0.116 Uiso calc 1 . .
H H9C 0.575831 0.429848 0.329832 0.116 Uiso calc 1 . .
C C10 0.8638(11) 0.5078(11) 0.5014(10) 0.079(3) Uani d 1 . .
H H10A 0.870442 0.542173 0.575093 0.119 Uiso calc 1 . .
H H10B 0.916473 0.556660 0.448193 0.119 Uiso calc 1 . .
H H10C 0.909473 0.431228 0.502393 0.119 Uiso calc 1 . .
C C11 0.6680(12) 0.7123(9) 0.3846(8) 0.072(3) Uani d 1 . .
H H11A 0.597667 0.776545 0.390964 0.107 Uiso calc 1 . .
H H11B 0.668219 0.683767 0.308475 0.107 Uiso calc 1 . .
H H11C 0.768433 0.738629 0.404338 0.107 Uiso calc 1 . .

loop_
_atom_site_aniso_label
_atom_site_aniso_U_11
_atom_site_aniso_U_22
_atom_site_aniso_U_33
_atom_site_aniso_U_12
_atom_site_aniso_U_13
_atom_site_aniso_U_23
Br1 0.0625(6) 0.0687(6) 0.0578(5) -0.0033(6) 0.0196(5) 0.0087(4)
Br2 0.0836(7) 0.0721(7) 0.0750(6) 0.0279(7) 0.0213(6) 0.0029(5)
N1 0.054(4) 0.052(4) 0.050(4) -0.005(4) 0.004(3) 0.000(4)
C1 0.042(4) 0.048(5) 0.040(4) -0.006(4) -0.002(3) -0.005(4)
C2 0.045(5) 0.048(5) 0.047(4) 0.002(4) 0.003(4) -0.004(4)
C3 0.039(4) 0.052(5) 0.045(4) -0.007(4) 0.004(4) -0.004(4)
C4 0.055(5) 0.054(6) 0.046(4) 0.000(5) 0.000(4) 0.008(4)
C5 0.043(4) 0.063(6) 0.041(4) -0.001(4) 0.003(4) -0.001(4)
C6 0.043(5) 0.058(5) 0.038(4) -0.003(4) 0.005(4) 0.001(4)
C7 0.044(5) 0.065(6) 0.040(4) 0.004(4) 0.009(3) 0.004(4)
C8 0.045(5) 0.063(6) 0.047(5) -0.014(4) 0.000(4) 0.002(4)
C9 0.095(8) 0.092(8) 0.046(5) -0.002(7) 0.020(5) -0.016(5)
C10 0.042(6) 0.105(10) 0.090(7) -0.003(6) 0.008(5) 0.013(7)
C11 0.080(7) 0.071(7) 0.063(5) -0.019(6) 0.023(5) 0.020(5)

loop_
_atom_type_symbol
_atom_type_description
_atom_type_scat_dispersion_real
_atom_type_scat_dispersion_imag
_atom_type_scat_source
C C 0.0033 0.0016 'International Tables Vol C Tables 4.2.6.8 and 6.1.1.4'
H H 0.0000 0.0000 'International Tables Vol C Tables 4.2.6.8 and 6.1.1.4'
Br Br -0.2901 2.4595 'International Tables Vol C Tables 4.2.6.8 and 6.1.1.4'
N N 0.0061 0.0033 'International Tables Vol C Tables 4.2.6.8 and 6.1.1.4'

loop_
_geom_angle_atom_site_label_1
_geom_angle_atom_site_label_2
_geom_angle_atom_site_label_3
_geom_angle_site_symmetry_1
_geom_angle_site_symmetry_3
_geom_angle
_geom_angle_publ_flag
C8 N1 C1 . . 105.9(8) ?
C2 C1 N1 . . 126.0(8) ?
C2 C1 C6 . . 122.1(8) ?
C6 C1 N1 . . 111.9(7) ?
C1 C2 H2 . . 121.3 ?
C3 C2 C1 . . 117.5(8) ?
C3 C2 H2 . . 121.3 ?
C2 C3 Br1 . . 118.3(6) ?
C2 C3 C4 . . 122.6(7) ?
C4 C3 Br1 . . 119.1(6) ?
C3 C4 H4 . . 120.5 ?
C3 C4 C5 . . 119.0(8) ?
C5 C4 H4 . . 120.5 ?
C4 C5 Br2 . . 117.7(7) ?
C6 C5 Br2 . . 122.2(6) ?
C6 C5 C4 . . 120.2(8) ?
C1 C6 C7 . . 106.1(7) ?
C5 C6 C1 . . 118.7(7) ?
C5 C6 C7 . . 135.2(8) ?
C6 C7 C9 . . 111.5(8) ?
C6 C7 C10 . . 112.3(8) ?
C8 C7 C6 . . 99.3(7) ?
C8 C7 C9 . . 111.2(8) ?
C8 C7 C10 . . 111.5(8) ?
C10 C7 C9 . . 110.6(7) ?
N1 C8 C7 . . 116.7(8) ?
N1 C8 C11 . . 119.8(9) ?
C7 C8 C11 . . 123.4(8) ?
C7 C9 H9A . . 109.5 ?
C7 C9 H9B . . 109.5 ?
C7 C9 H9C . . 109.5 ?
H9A C9 H9B . . 109.5 ?
H9A C9 H9C . . 109.5 ?
H9B C9 H9C . . 109.5 ?
C7 C10 H10A . . 109.5 ?
C7 C10 H10B . . 109.5 ?
C7 C10 H10C . . 109.5 ?
H10A C10 H10B . . 109.5 ?
H10A C10 H10C . . 109.5 ?
H10B C10 H10C . . 109.5 ?
C8 C11 H11A . . 109.5 ?
C8 C11 H11B . . 109.5 ?
C8 C11 H11C . . 109.5 ?
H11A C11 H11B . . 109.5 ?
H11A C11 H11C . . 109.5 ?
H11B C11 H11C . . 109.5 ?

loop_
_geom_bond_atom_site_label_1
_geom_bond_atom_site_label_2
_geom_bond_site_symmetry_2
_geom_bond_distance
_geom_bond_publ_flag
Br1 C3 . 1.893(8) ?
Br2 C5 . 1.894(9) ?
N1 C1 . 1.419(11) ?
N1 C8 . 1.284(10) ?
C1 C2 . 1.381(11) ?
C1 C6 . 1.411(11) ?
C2 H2 . 0.9300 ?
C2 C3 . 1.374(11) ?
C3 C4 . 1.375(11) ?
C4 H4 . 0.9300 ?
C4 C5 . 1.412(11) ?
C5 C6 . 1.367(12) ?
C6 C7 . 1.522(11) ?
C7 C8 . 1.494(13) ?
C7 C9 . 1.560(12) ?
C7 C10 . 1.531(13) ?
C8 C11 . 1.514(12) ?
C9 H9A . 0.9600 ?
C9 H9B . 0.9600 ?
C9 H9C . 0.9600 ?
C10 H10A . 0.9600 ?
C10 H10B . 0.9600 ?
C10 H10C . 0.9600 ?
C11 H11A . 0.9600 ?
C11 H11B . 0.9600 ?
C11 H11C . 0.9600 ?

loop_
_geom_hbond_atom_site_label_D
_geom_hbond_atom_site_label_H
_geom_hbond_atom_site_label_A
_geom_hbond_site_symmetry_A
_geom_hbond_distance_DH
_geom_hbond_distance_HA
_geom_hbond_distance_DA
_geom_hbond_angle_DHA
C3 Br1 N1 2_565 1.89 3.19 5.2830(10) 166
C3 Br1 C8 2_565 1.89 3.53 5.0460(10) 153
C11 H11C N1 4_566 0.96 2.69 3.6210(10) 164

loop_
_geom_torsion_atom_site_label_1
_geom_torsion_atom_site_label_2
_geom_torsion_atom_site_label_3
_geom_torsion_atom_site_label_4
_geom_torsion_site_symmetry_1
_geom_torsion_site_symmetry_2
_geom_torsion_site_symmetry_3
_geom_torsion_site_symmetry_4
_geom_torsion
_geom_torsion_publ_flag
Br1 C3 C4 C5 . . . . -180.0(6) ?
Br2 C5 C6 C1 . . . . 178.3(6) ?
Br2 C5 C6 C7 . . . . -1.3(14) ?
N1 C1 C2 C3 . . . . -179.1(7) ?
N1 C1 C6 C5 . . . . 179.6(7) ?
N1 C1 C6 C7 . . . . -0.6(9) ?
C1 N1 C8 C7 . . . . -0.7(10) ?
C1 N1 C8 C11 . . . . 178.8(8) ?
C1 C2 C3 Br1 . . . . 179.5(6) ?
C1 C2 C3 C4 . . . . 0.5(12) ?
C1 C6 C7 C8 . . . . 0.2(8) ?
C1 C6 C7 C9 . . . . -117.1(8) ?
C1 C6 C7 C10 . . . . 118.1(9) ?
C2 C1 C6 C5 . . . . 0.7(12) ?
C2 C1 C6 C7 . . . . -179.6(7) ?
C2 C3 C4 C5 . . . . -1.0(13) ?
C3 C4 C5 Br2 . . . . -178.1(6) ?
C3 C4 C5 C6 . . . . 1.4(13) ?
C4 C5 C6 C1 . . . . -1.2(12) ?
C4 C5 C6 C7 . . . . 179.2(9) ?
C5 C6 C7 C8 . . . . 179.9(9) ?
C5 C6 C7 C9 . . . . 62.6(13) ?
C5 C6 C7 C10 . . . . -62.2(13) ?
C6 C1 C2 C3 . . . . -0.3(12) ?
C6 C7 C8 N1 . . . . 0.3(9) ?
C6 C7 C8 C11 . . . . -179.2(8) ?
C8 N1 C1 C2 . . . . 179.8(8) ?
C8 N1 C1 C6 . . . . 0.8(9) ?
C9 C7 C8 N1 . . . . 117.9(8) ?
C9 C7 C8 C11 . . . . -61.7(11) ?
C10 C7 C8 N1 . . . . -118.2(9) ?
C10 C7 C8 C11 . . . . 62.3(11) ?

_cod_database_fobs_code 2243992
